data_7716232
loop_
_publ_author_name
'Sarker, Rajib K.'
'Zargarian, Davit'

_publ_section_title
;
 Reactions of cyclonickelated complexes with hydroxylamines and
 TEMPO&#x2d9;: isolation of new TEMPOH adducts of Ni(II) and their
 reactivities with nucleophiles and oxidants.
;
_journal_issue 24
_journal_name_full 'Dalton transactions (Cambridge, England : 2003)'
_journal_page_first 10208
_journal_page_last 10219
_journal_paper_doi 10.1039/d4dt00605d
_journal_volume 53
_journal_year 2024
_chemical_formula_moiety '4(C21 H36 Br Cl N Ni O2 P)'
_chemical_formula_sum 'C84 H144 Br4 Cl4 N4 Ni4 O8 P4'
_chemical_formula_weight 2158.18
_chemical_properties_physical Air-sensitive,Moisture-sensitive
_space_group_crystal_system monoclinic
_space_group_IT_number 14
_space_group_name_Hall '-P 2ybc'
_space_group_name_H-M_alt 'P 1 21/c 1'
_atom_sites_solution_hydrogens mixed
_atom_sites_solution_primary iterative
_audit_creation_date 2023-08-06
_audit_creation_method
;
Olex2 1.5
(compiled 2023.03.06 svn.rbb2c1857 for OlexSys, GUI svn.r6748)
;
_audit_update_record
;
2023-08-06 deposited with the CCDC.	2024-05-24 downloaded from the CCDC.
;
_cell_angle_alpha 90
_cell_angle_beta 114.5960(10)
_cell_angle_gamma 90
_cell_formula_units_Z 1
_cell_length_a 15.8263(4)
_cell_length_b 11.6352(3)
_cell_length_c 14.8354(4)
_cell_measurement_reflns_used 9236
_cell_measurement_temperature 150
_cell_measurement_theta_max 54.852
_cell_measurement_theta_min 2.672
_cell_volume 2483.95(11)
_computing_cell_refinement
;
SAINT (2019) V8.40A; Integration Software for Single Crystal Data.
Bruker AXS Inc., Madison, WI 53719-1173.
;
_computing_data_collection
;
APEX 3 (2019) Bruker AXS Inc., Madison, WI 53719-1173.
;
_computing_data_reduction
;
SAINT (2019) V8.40A; Integration Software for Single Crystal Data.
Bruker AXS Inc., Madison, WI 53719-1173.
;
_computing_molecular_graphics 'Olex2 1.5 (Dolomanov et al., 2009)'
_computing_publication_material 'Olex2 1.5 (Dolomanov et al., 2009)'
_computing_structure_refinement 'SHELXL 2019/3 (Sheldrick, 2015)'
_computing_structure_solution 'olex2.solve 1.5 (Bourhis et al., 2015)'
_diffrn_ambient_temperature 150
_diffrn_detector 'CMOS Area detector'
_diffrn_detector_area_resol_mean 10.42
_diffrn_detector_type 'Bruker CMOS Photon III '
_diffrn_measured_fraction_theta_full 0.993
_diffrn_measured_fraction_theta_max 0.991
_diffrn_measurement_device 'k-geometry diffractometer'
_diffrn_measurement_device_type 'Bruker Venture Metaljet'
_diffrn_measurement_method '\w and \f scans'
_diffrn_radiation_collimation 'Focusing mirrors'
_diffrn_radiation_monochromator 'Helios MX Mirror Optics'
_diffrn_radiation_probe x-ray
_diffrn_radiation_type 'Ga K\a'
_diffrn_radiation_wavelength 1.34139
_diffrn_reflns_av_R_equivalents 0.0640
_diffrn_reflns_av_unetI/netI 0.0483
_diffrn_reflns_Laue_measured_fraction_full 0.993
_diffrn_reflns_Laue_measured_fraction_max 0.991
_diffrn_reflns_limit_h_max 19
_diffrn_reflns_limit_h_min -19
_diffrn_reflns_limit_k_max 14
_diffrn_reflns_limit_k_min -14
_diffrn_reflns_limit_l_max 18
_diffrn_reflns_limit_l_min -18
_diffrn_reflns_number 30401
_diffrn_reflns_point_group_measured_fraction_full 0.993
_diffrn_reflns_point_group_measured_fraction_max 0.991
_diffrn_reflns_theta_full 53.594
_diffrn_reflns_theta_max 54.921
_diffrn_reflns_theta_min 2.671
_diffrn_source 'Metal Jet'
_diffrn_source_current 2.86
_diffrn_source_power 0.19945639999999998
_diffrn_source_target Ga
_diffrn_source_type 'Gallium Liquid Metal Jet Source'
_diffrn_source_voltage 69.74
_exptl_absorpt_coefficient_mu 6.654
_exptl_absorpt_correction_T_max 0.5784
_exptl_absorpt_correction_T_min 0.2192
_exptl_absorpt_correction_type multi-scan
_exptl_absorpt_process_details
;
SADABS-2016/2 (Bruker,2016/2) was used for absorption correction.
wR2(int) was 0.1489 before and 0.0859 after correction.
The Ratio of minimum to maximum transmission is 0.3790.
The \l/2 correction factor is Not present.
;
_exptl_crystal_colour brown
_exptl_crystal_colour_primary brown
_exptl_crystal_density_diffrn 1.443
_exptl_crystal_description block
_exptl_crystal_F_000 1120
_exptl_crystal_size_max 0.472
_exptl_crystal_size_mid 0.331
_exptl_crystal_size_min 0.226
_refine_diff_density_max 0.908
_refine_diff_density_min -0.960
_refine_diff_density_rms 0.125
_refine_ls_extinction_method none
_refine_ls_goodness_of_fit_ref 1.095
_refine_ls_hydrogen_treatment mixed
_refine_ls_matrix_type full
_refine_ls_number_parameters 265
_refine_ls_number_reflns 4668
_refine_ls_number_restraints 0
_refine_ls_restrained_S_all 1.095
_refine_ls_R_factor_all 0.0469
_refine_ls_R_factor_gt 0.0424
_refine_ls_shift/su_max 0.001
_refine_ls_shift/su_mean 0.000
_refine_ls_structure_factor_coef Fsqd
_refine_ls_weighting_details 'w=1/[\s^2^(Fo^2^)+(0.0686P)^2^+1.1174P] where P=(Fo^2^+2Fc^2^)/3'
_refine_ls_weighting_scheme calc
_refine_ls_wR_factor_gt 0.1060
_refine_ls_wR_factor_ref 0.1078
_reflns_Friedel_coverage 0.000
_reflns_number_gt 4388
_reflns_number_total 4668
_reflns_threshold_expression 'I > 2\s(I)'
_cod_data_source_file d4dt00605d2.cif
_cod_data_source_block rajib731metjet150k
_cod_depositor_comments
;
The following automatic conversions were performed:

data item '_diffrn_radiation_probe' value 'X-ray' was changed to
'x-ray' in accordance with the
/home/data/users/saulius/crontab/automatic-downloads/rss-feeds/RSC/lib/dictionaries/cif_core.dic
dictionary named 'cif_core.dic' version 2.4.2 last updated on
2011-04-26.

Automatic conversion script
Id: cif_fix_values 8170 2020-07-09 18:12:32Z antanas 

 Adding full bibliography for 7716231--7716238.cif.
;
_cod_database_code 7716232
_shelx_shelxl_version_number 2019/3
_shelx_space_group_comment
;
The symmetry employed for this shelxl refinement is uniquely defined
by the following loop, which should always be used as a source of
symmetry information in preference to the above space-group names.
They are only intended as comments.
;
_shelx_estimated_absorpt_t_max 0.315
_shelx_estimated_absorpt_t_min 0.145
_olex2_refinement_description
;
1. Fixed Uiso
 At 1.2 times of:
  All C(H) groups, All C(H,H) groups
 At 1.5 times of:
  All C(H,H,H) groups
2.a Ternary CH refined with riding coordinates:
 C7(H7), C10(H10)
2.b Secondary CH2 refined with riding coordinates:
 C16(H16A,H16B), C17(H17A,H17B), C18(H18A,H18B)
2.c Aromatic/amide H refined with riding coordinates:
 C3(H3), C4(H4), C6(H6)
2.d Idealised Me refined as rotating group:
 C8(H8A,H8B,H8C), C9(H9A,H9B,H9C), C11(H11A,H11B,H11C), C12(H12A,H12B,H12C),
 C14(H14A,H14B,H14C), C15(H15A,H15B,H15C), C20(H20A,H20B,H20C), C21(H21A,H21B,
 H21C)
;
_olex2_submission_special_instructions 'No special instructions were received'

loop_
_space_group_symop_operation_xyz
'x, y, z'
'-x, y+1/2, -z+1/2'
'-x, -y, -z'
'x, -y-1/2, z-1/2'

loop_
_atom_site_label
_atom_site_type_symbol
_atom_site_fract_x
_atom_site_fract_y
_atom_site_fract_z
_atom_site_U_iso_or_equiv
_atom_site_adp_type
_atom_site_occupancy
_atom_site_site_symmetry_order
_atom_site_calc_flag
_atom_site_refinement_flags_posn
_atom_site_refinement_flags_adp
_atom_site_refinement_flags_occupancy
_atom_site_disorder_assembly
_atom_site_disorder_group
Br1 Br 0.09308(2) 0.53880(2) 0.28965(2) 0.03124(12) Uani 1 1 d . . . . .
Ni1 Ni 0.22872(2) 0.52843(3) 0.44216(2) 0.01821(12) Uani 1 1 d . . . . .
Cl1 Cl 0.54055(5) 0.53702(7) 0.89287(5) 0.0423(2) Uani 1 1 d . . . . .
P1 P 0.20768(4) 0.69525(5) 0.48137(4) 0.02059(15) Uani 1 1 d . . . . .
O1 O 0.27057(12) 0.71013(14) 0.60132(12) 0.0250(4) Uani 1 1 d . . . . .
O2 O 0.27040(11) 0.38163(14) 0.42223(12) 0.0238(4) Uani 1 1 d . . . . .
N1 N 0.23139(13) 0.32892(17) 0.32898(14) 0.0199(4) Uani 1 1 d . . . . .
H1 H 0.181(2) 0.367(3) 0.294(2) 0.024(7) Uiso 1 1 d . . . . .
C1 C 0.33250(15) 0.6195(2) 0.63687(16) 0.0221(5) Uani 1 1 d . . . . .
C2 C 0.32679(17) 0.52918(18) 0.57212(18) 0.0208(5) Uani 1 1 d . . . . .
C3 C 0.39229(16) 0.4426(2) 0.61086(18) 0.0240(5) Uani 1 1 d . . . . .
H3 H 0.392323 0.382065 0.569921 0.029 Uiso 1 1 calc R U . . .
C4 C 0.45842(17) 0.4431(2) 0.70958(18) 0.0268(5) Uani 1 1 d . . . . .
H4 H 0.500945 0.383396 0.734221 0.032 Uiso 1 1 calc R U . . .
C5 C 0.45907(17) 0.5346(2) 0.76970(18) 0.0260(6) Uani 1 1 d . . . . .
C6 C 0.39772(16) 0.6251(2) 0.73462(17) 0.0246(5) Uani 1 1 d . . . . .
H6 H 0.399970 0.687439 0.774831 0.030 Uiso 1 1 calc R U . . .
C7 C 0.09384(17) 0.7417(2) 0.47024(19) 0.0301(6) Uani 1 1 d . . . . .
H7 H 0.052761 0.744736 0.399364 0.036 Uiso 1 1 calc R U . . .
C8 C 0.0550(2) 0.6507(3) 0.5167(2) 0.0415(7) Uani 1 1 d . . . . .
H8A H 0.055344 0.577243 0.487365 0.062 Uiso 1 1 calc R U . . .
H8B H -0.007591 0.670450 0.505201 0.062 Uiso 1 1 calc R U . . .
H8C H 0.092679 0.647072 0.586741 0.062 Uiso 1 1 calc R U . . .
C9 C 0.0934(2) 0.8612(3) 0.5131(3) 0.0510(8) Uani 1 1 d . . . . .
H9A H 0.134712 0.861942 0.582227 0.076 Uiso 1 1 calc R U . . .
H9B H 0.031593 0.879586 0.505297 0.076 Uiso 1 1 calc R U . . .
H9C H 0.113576 0.917014 0.478606 0.076 Uiso 1 1 calc R U . . .
C10 C 0.25451(19) 0.8102(2) 0.43153(19) 0.0297(5) Uani 1 1 d . . . . .
H10 H 0.253681 0.881238 0.466703 0.036 Uiso 1 1 calc R U . . .
C11 C 0.3556(2) 0.7836(3) 0.4532(2) 0.0384(6) Uani 1 1 d . . . . .
H11A H 0.388733 0.764222 0.521966 0.058 Uiso 1 1 calc R U . . .
H11B H 0.383605 0.849821 0.438235 0.058 Uiso 1 1 calc R U . . .
H11C H 0.357890 0.720080 0.413020 0.058 Uiso 1 1 calc R U . . .
C12 C 0.1963(2) 0.8308(3) 0.3210(2) 0.0436(7) Uani 1 1 d . . . . .
H12A H 0.195312 0.762099 0.284672 0.065 Uiso 1 1 calc R U . . .
H12B H 0.222974 0.892404 0.298475 0.065 Uiso 1 1 calc R U . . .
H12C H 0.133952 0.850680 0.310318 0.065 Uiso 1 1 calc R U . . .
C13 C 0.29826(17) 0.3371(2) 0.2776(2) 0.0293(5) Uani 1 1 d . . . . .
C14 C 0.39338(18) 0.2885(3) 0.3431(2) 0.0387(7) Uani 1 1 d . . . . .
H14A H 0.410700 0.312695 0.410295 0.058 Uiso 1 1 calc R U . . .
H14B H 0.438360 0.316005 0.320402 0.058 Uiso 1 1 calc R U . . .
H14C H 0.391138 0.206069 0.339859 0.058 Uiso 1 1 calc R U . . .
C15 C 0.3077(3) 0.4656(2) 0.2612(3) 0.0444(8) Uani 1 1 d . . . . .
H15A H 0.247096 0.498834 0.227460 0.067 Uiso 1 1 calc R U . . .
H15B H 0.342376 0.475636 0.221875 0.067 Uiso 1 1 calc R U . . .
H15C H 0.339697 0.502826 0.324150 0.067 Uiso 1 1 calc R U . . .
C16 C 0.2517(2) 0.2750(3) 0.1781(2) 0.0376(6) Uani 1 1 d . . . . .
H16A H 0.198882 0.320164 0.134770 0.045 Uiso 1 1 calc R U . . .
H16B H 0.295363 0.270962 0.147799 0.045 Uiso 1 1 calc R U . . .
C17 C 0.21863(18) 0.1544(3) 0.1852(2) 0.0357(6) Uani 1 1 d . . . . .
H17A H 0.271316 0.106447 0.224320 0.043 Uiso 1 1 calc R U . . .
H17B H 0.188529 0.121204 0.119420 0.043 Uiso 1 1 calc R U . . .
C18 C 0.15078(17) 0.1588(2) 0.23319(19) 0.0310(6) Uani 1 1 d . . . . .
H18A H 0.129999 0.081350 0.237263 0.037 Uiso 1 1 calc R U . . .
H18B H 0.096828 0.203192 0.191212 0.037 Uiso 1 1 calc R U . . .
C19 C 0.19167(17) 0.2117(2) 0.33719(18) 0.0251(5) Uani 1 1 d . . . . .
C20 C 0.2664(2) 0.1361(2) 0.4135(2) 0.0348(6) Uani 1 1 d . . . . .
H20A H 0.303298 0.101063 0.383508 0.052 Uiso 1 1 calc R U . . .
H20B H 0.237268 0.077297 0.436145 0.052 Uiso 1 1 calc R U . . .
H20C H 0.305430 0.182359 0.468698 0.052 Uiso 1 1 calc R U . . .
C21 C 0.11549(19) 0.2344(2) 0.3721(2) 0.0333(6) Uani 1 1 d . . . . .
H21A H 0.142347 0.266374 0.437695 0.050 Uiso 1 1 calc R U . . .
H21B H 0.084686 0.163595 0.372843 0.050 Uiso 1 1 calc R U . . .
H21C H 0.071338 0.287659 0.327786 0.050 Uiso 1 1 calc R U . . .

loop_
_atom_site_aniso_label
_atom_site_aniso_U_11
_atom_site_aniso_U_22
_atom_site_aniso_U_33
_atom_site_aniso_U_23
_atom_site_aniso_U_13
_atom_site_aniso_U_12
Br1 0.02176(18) 0.03251(18) 0.02505(18) -0.00369(9) -0.00455(13) 0.01041(10)
Ni1 0.01311(19) 0.01837(19) 0.0171(2) -0.00076(10) 0.00029(15) 0.00031(11)
Cl1 0.0258(3) 0.0696(5) 0.0189(3) -0.0010(3) -0.0031(3) 0.0057(3)
P1 0.0178(3) 0.0199(3) 0.0192(3) -0.0003(2) 0.0029(2) 0.0008(2)
O1 0.0247(9) 0.0252(8) 0.0193(8) -0.0029(6) 0.0034(7) 0.0009(7)
O2 0.0181(8) 0.0232(8) 0.0191(8) -0.0062(6) -0.0032(6) 0.0024(6)
N1 0.0126(9) 0.0228(9) 0.0185(9) -0.0021(7) 0.0006(7) 0.0019(8)
C1 0.0164(11) 0.0285(12) 0.0194(11) 0.0002(9) 0.0054(9) -0.0039(9)
C2 0.0157(11) 0.0228(12) 0.0218(12) 0.0009(8) 0.0057(10) -0.0048(8)
C3 0.0165(11) 0.0277(12) 0.0228(12) -0.0011(9) 0.0032(9) -0.0032(10)
C4 0.0154(11) 0.0345(13) 0.0244(12) 0.0066(10) 0.0021(9) 0.0005(10)
C5 0.0142(11) 0.0427(15) 0.0158(12) 0.0027(9) 0.0008(9) -0.0061(9)
C6 0.0178(11) 0.0355(13) 0.0188(11) -0.0041(9) 0.0057(9) -0.0062(10)
C7 0.0211(12) 0.0353(14) 0.0288(13) -0.0042(10) 0.0052(10) 0.0067(10)
C8 0.0278(14) 0.0581(19) 0.0435(16) -0.0025(14) 0.0195(13) -0.0022(13)
C9 0.0438(18) 0.0434(17) 0.065(2) -0.0147(16) 0.0222(16) 0.0130(15)
C10 0.0372(14) 0.0217(11) 0.0278(13) -0.0010(9) 0.0110(11) -0.0039(10)
C11 0.0373(15) 0.0395(15) 0.0396(15) -0.0013(12) 0.0172(13) -0.0133(13)
C12 0.0541(19) 0.0369(15) 0.0297(15) 0.0091(12) 0.0073(13) -0.0049(14)
C13 0.0196(11) 0.0355(14) 0.0343(13) -0.0002(11) 0.0128(10) 0.0022(10)
C14 0.0163(12) 0.0474(16) 0.0486(17) -0.0075(13) 0.0098(12) 0.0036(12)
C15 0.0464(19) 0.0398(17) 0.059(2) 0.0070(13) 0.0334(17) 0.0000(13)
C16 0.0333(14) 0.0508(17) 0.0295(14) 0.0006(12) 0.0138(12) 0.0109(13)
C17 0.0267(13) 0.0456(16) 0.0279(13) -0.0140(12) 0.0045(11) 0.0071(12)
C18 0.0190(12) 0.0324(13) 0.0312(13) -0.0120(11) 0.0001(10) 0.0002(10)
C19 0.0193(11) 0.0238(12) 0.0254(12) -0.0034(9) 0.0025(9) -0.0026(9)
C20 0.0356(15) 0.0261(12) 0.0316(14) 0.0021(10) 0.0028(11) 0.0030(11)
C21 0.0294(13) 0.0350(14) 0.0378(14) -0.0073(11) 0.0161(11) -0.0086(11)

loop_
_atom_type_symbol
_atom_type_description
_atom_type_scat_dispersion_real
_atom_type_scat_dispersion_imag
_atom_type_scat_source
C C 0.0137 0.0067 'International Tables Vol C Tables 4.2.6.8 and 6.1.1.4'
H H 0.0000 0.0000 'International Tables Vol C Tables 4.2.6.8 and 6.1.1.4'
Br Br -0.9338 1.0006 'International Tables Vol C Tables 4.2.6.8 and 6.1.1.4'
Cl Cl 0.3281 0.5435 'International Tables Vol C Tables 4.2.6.8 and 6.1.1.4'
N N 0.0241 0.0134 'International Tables Vol C Tables 4.2.6.8 and 6.1.1.4'
Ni Ni -1.3357 3.2904 'International Tables Vol C Tables 4.2.6.8 and 6.1.1.4'
O O 0.0389 0.0241 'International Tables Vol C Tables 4.2.6.8 and 6.1.1.4'
P P 0.2543 0.3332 'International Tables Vol C Tables 4.2.6.8 and 6.1.1.4'

loop_
_geom_angle_atom_site_label_1
_geom_angle_atom_site_label_2
_geom_angle_atom_site_label_3
_geom_angle
_geom_angle_site_symmetry_1
_geom_angle_site_symmetry_3
_geom_angle_publ_flag
P1 Ni1 Br1 91.847(19) . . ?
O2 Ni1 Br1 97.56(5) . . ?
O2 Ni1 P1 169.73(5) . . ?
O2 Ni1 C2 88.41(8) . . ?
C2 Ni1 Br1 172.14(8) . . ?
C2 Ni1 P1 82.61(7) . . ?
O1 P1 Ni1 107.66(6) . . ?
O1 P1 C7 101.35(11) . . ?
O1 P1 C10 101.29(10) . . ?
C7 P1 Ni1 121.06(9) . . ?
C7 P1 C10 107.36(13) . . ?
C10 P1 Ni1 115.36(9) . . ?
C1 O1 P1 110.17(14) . . ?
N1 O2 Ni1 120.61(13) . . ?
O2 N1 H1 106.7(19) . . ?
O2 N1 C13 110.50(17) . . ?
O2 N1 C19 109.83(17) . . ?
C13 N1 H1 107.9(19) . . ?
C19 N1 H1 102.0(19) . . ?
C19 N1 C13 118.93(19) . . ?
O1 C1 C2 118.45(19) . . ?
O1 C1 C6 117.5(2) . . ?
C6 C1 C2 124.0(2) . . ?
C1 C2 Ni1 119.32(17) . . ?
C3 C2 Ni1 124.69(18) . . ?
C3 C2 C1 115.9(2) . . ?
C2 C3 H3 118.9 . . ?
C2 C3 C4 122.3(2) . . ?
C4 C3 H3 118.9 . . ?
C3 C4 H4 120.7 . . ?
C5 C4 C3 118.6(2) . . ?
C5 C4 H4 120.7 . . ?
C4 C5 Cl1 119.40(19) . . ?
C6 C5 Cl1 118.71(19) . . ?
C6 C5 C4 121.9(2) . . ?
C1 C6 H6 121.3 . . ?
C5 C6 C1 117.3(2) . . ?
C5 C6 H6 121.3 . . ?
P1 C7 H7 107.3 . . ?
C8 C7 P1 108.82(19) . . ?
C8 C7 H7 107.3 . . ?
C8 C7 C9 111.8(3) . . ?
C9 C7 P1 114.0(2) . . ?
C9 C7 H7 107.3 . . ?
C7 C8 H8A 109.5 . . ?
C7 C8 H8B 109.5 . . ?
C7 C8 H8C 109.5 . . ?
H8A C8 H8B 109.5 . . ?
H8A C8 H8C 109.5 . . ?
H8B C8 H8C 109.5 . . ?
C7 C9 H9A 109.5 . . ?
C7 C9 H9B 109.5 . . ?
C7 C9 H9C 109.5 . . ?
H9A C9 H9B 109.5 . . ?
H9A C9 H9C 109.5 . . ?
H9B C9 H9C 109.5 . . ?
P1 C10 H10 107.7 . . ?
C11 C10 P1 109.38(18) . . ?
C11 C10 H10 107.7 . . ?
C11 C10 C12 111.6(2) . . ?
C12 C10 P1 112.54(19) . . ?
C12 C10 H10 107.7 . . ?
C10 C11 H11A 109.5 . . ?
C10 C11 H11B 109.5 . . ?
C10 C11 H11C 109.5 . . ?
H11A C11 H11B 109.5 . . ?
H11A C11 H11C 109.5 . . ?
H11B C11 H11C 109.5 . . ?
C10 C12 H12A 109.5 . . ?
C10 C12 H12B 109.5 . . ?
C10 C12 H12C 109.5 . . ?
H12A C12 H12B 109.5 . . ?
H12A C12 H12C 109.5 . . ?
H12B C12 H12C 109.5 . . ?
C14 C13 N1 111.2(2) . . ?
C14 C13 C15 109.1(2) . . ?
C14 C13 C16 113.1(2) . . ?
C15 C13 N1 105.7(2) . . ?
C16 C13 N1 107.1(2) . . ?
C16 C13 C15 110.4(3) . . ?
C13 C14 H14A 109.5 . . ?
C13 C14 H14B 109.5 . . ?
C13 C14 H14C 109.5 . . ?
H14A C14 H14B 109.5 . . ?
H14A C14 H14C 109.5 . . ?
H14B C14 H14C 109.5 . . ?
C13 C15 H15A 109.5 . . ?
C13 C15 H15B 109.5 . . ?
C13 C15 H15C 109.5 . . ?
H15A C15 H15B 109.5 . . ?
H15A C15 H15C 109.5 . . ?
H15B C15 H15C 109.5 . . ?
C13 C16 H16A 108.7 . . ?
C13 C16 H16B 108.7 . . ?
H16A C16 H16B 107.6 . . ?
C17 C16 C13 114.3(2) . . ?
C17 C16 H16A 108.7 . . ?
C17 C16 H16B 108.7 . . ?
C16 C17 H17A 109.8 . . ?
C16 C17 H17B 109.8 . . ?
C16 C17 C18 109.5(2) . . ?
H17A C17 H17B 108.2 . . ?
C18 C17 H17A 109.8 . . ?
C18 C17 H17B 109.8 . . ?
C17 C18 H18A 108.8 . . ?
C17 C18 H18B 108.8 . . ?
C17 C18 C19 113.7(2) . . ?
H18A C18 H18B 107.7 . . ?
C19 C18 H18A 108.8 . . ?
C19 C18 H18B 108.8 . . ?
N1 C19 C18 107.1(2) . . ?
N1 C19 C20 110.8(2) . . ?
C20 C19 C18 112.7(2) . . ?
C21 C19 N1 106.44(19) . . ?
C21 C19 C18 110.5(2) . . ?
C21 C19 C20 109.0(2) . . ?
C19 C20 H20A 109.5 . . ?
C19 C20 H20B 109.5 . . ?
C19 C20 H20C 109.5 . . ?
H20A C20 H20B 109.5 . . ?
H20A C20 H20C 109.5 . . ?
H20B C20 H20C 109.5 . . ?
C19 C21 H21A 109.5 . . ?
C19 C21 H21B 109.5 . . ?
C19 C21 H21C 109.5 . . ?
H21A C21 H21B 109.5 . . ?
H21A C21 H21C 109.5 . . ?
H21B C21 H21C 109.5 . . ?

loop_
_geom_bond_atom_site_label_1
_geom_bond_atom_site_label_2
_geom_bond_distance
_geom_bond_site_symmetry_2
_geom_bond_publ_flag
Br1 Ni1 2.3872(4) . ?
Ni1 P1 2.0924(6) . ?
Ni1 O2 1.8981(16) . ?
Ni1 C2 1.907(2) . ?
Cl1 C5 1.744(3) . ?
P1 O1 1.6471(16) . ?
P1 C7 1.821(3) . ?
P1 C10 1.828(3) . ?
O1 C1 1.386(3) . ?
O2 N1 1.400(2) . ?
N1 H1 0.87(3) . ?
N1 C13 1.544(3) . ?
N1 C19 1.527(3) . ?
C1 C2 1.401(3) . ?
C1 C6 1.388(3) . ?
C2 C3 1.387(3) . ?
C3 H3 0.9300 . ?
C3 C4 1.402(3) . ?
C4 H4 0.9300 . ?
C4 C5 1.386(4) . ?
C5 C6 1.379(4) . ?
C6 H6 0.9300 . ?
C7 H7 0.9800 . ?
C7 C8 1.526(4) . ?
C7 C9 1.530(4) . ?
C8 H8A 0.9600 . ?
C8 H8B 0.9600 . ?
C8 H8C 0.9600 . ?
C9 H9A 0.9600 . ?
C9 H9B 0.9600 . ?
C9 H9C 0.9600 . ?
C10 H10 0.9800 . ?
C10 C11 1.526(4) . ?
C10 C12 1.529(4) . ?
C11 H11A 0.9600 . ?
C11 H11B 0.9600 . ?
C11 H11C 0.9600 . ?
C12 H12A 0.9600 . ?
C12 H12B 0.9600 . ?
C12 H12C 0.9600 . ?
C13 C14 1.521(4) . ?
C13 C15 1.532(4) . ?
C13 C16 1.529(4) . ?
C14 H14A 0.9600 . ?
C14 H14B 0.9600 . ?
C14 H14C 0.9600 . ?
C15 H15A 0.9600 . ?
C15 H15B 0.9600 . ?
C15 H15C 0.9600 . ?
C16 H16A 0.9700 . ?
C16 H16B 0.9700 . ?
C16 C17 1.516(4) . ?
C17 H17A 0.9700 . ?
C17 H17B 0.9700 . ?
C17 C18 1.517(4) . ?
C18 H18A 0.9700 . ?
C18 H18B 0.9700 . ?
C18 C19 1.532(3) . ?
C19 C20 1.530(3) . ?
C19 C21 1.520(4) . ?
C20 H20A 0.9600 . ?
C20 H20B 0.9600 . ?
C20 H20C 0.9600 . ?
C21 H21A 0.9600 . ?
C21 H21B 0.9600 . ?
C21 H21C 0.9600 . ?

loop_
_geom_torsion_atom_site_label_1
_geom_torsion_atom_site_label_2
_geom_torsion_atom_site_label_3
_geom_torsion_atom_site_label_4
_geom_torsion
_geom_torsion_site_symmetry_1
_geom_torsion_site_symmetry_2
_geom_torsion_site_symmetry_3
_geom_torsion_site_symmetry_4
_geom_torsion_publ_flag
Br1 Ni1 O2 N1 12.12(15) . . . . ?
Ni1 P1 O1 C1 12.32(16) . . . . ?
Ni1 P1 C7 C8 47.9(2) . . . . ?
Ni1 P1 C7 C9 173.36(19) . . . . ?
Ni1 P1 C10 C11 -50.2(2) . . . . ?
Ni1 P1 C10 C12 74.5(2) . . . . ?
Ni1 O2 N1 C13 104.19(18) . . . . ?
Ni1 O2 N1 C19 -122.67(16) . . . . ?
Ni1 C2 C3 C4 -174.77(19) . . . . ?
Cl1 C5 C6 C1 -178.70(18) . . . . ?
P1 Ni1 O2 N1 -144.1(3) . . . . ?
P1 O1 C1 C2 -5.7(3) . . . . ?
P1 O1 C1 C6 173.21(17) . . . . ?
O1 P1 C7 C8 -70.97(19) . . . . ?
O1 P1 C7 C9 54.5(2) . . . . ?
O1 P1 C10 C11 65.73(19) . . . . ?
O1 P1 C10 C12 -169.6(2) . . . . ?
O1 C1 C2 Ni1 -5.0(3) . . . . ?
O1 C1 C2 C3 178.1(2) . . . . ?
O1 C1 C6 C5 179.9(2) . . . . ?
O2 N1 C13 C14 54.5(3) . . . . ?
O2 N1 C13 C15 -63.8(3) . . . . ?
O2 N1 C13 C16 178.50(19) . . . . ?
O2 N1 C19 C18 -179.70(18) . . . . ?
O2 N1 C19 C20 -56.4(3) . . . . ?
O2 N1 C19 C21 62.1(2) . . . . ?
N1 C13 C16 C17 -51.7(3) . . . . ?
C1 C2 C3 C4 2.0(4) . . . . ?
C2 Ni1 O2 N1 -173.02(16) . . . . ?
C2 C1 C6 C5 -1.3(4) . . . . ?
C2 C3 C4 C5 -1.2(4) . . . . ?
C3 C4 C5 Cl1 179.87(19) . . . . ?
C3 C4 C5 C6 -1.0(4) . . . . ?
C4 C5 C6 C1 2.2(4) . . . . ?
C6 C1 C2 Ni1 176.20(18) . . . . ?
C6 C1 C2 C3 -0.7(4) . . . . ?
C7 P1 O1 C1 140.36(16) . . . . ?
C7 P1 C10 C11 171.56(18) . . . . ?
C7 P1 C10 C12 -63.8(2) . . . . ?
C10 P1 O1 C1 -109.14(16) . . . . ?
C10 P1 C7 C8 -176.74(18) . . . . ?
C10 P1 C7 C9 -51.2(2) . . . . ?
C13 N1 C19 C18 -51.0(3) . . . . ?
C13 N1 C19 C20 72.3(3) . . . . ?
C13 N1 C19 C21 -169.3(2) . . . . ?
C13 C16 C17 C18 58.0(3) . . . . ?
C14 C13 C16 C17 71.1(3) . . . . ?
C15 C13 C16 C17 -166.3(2) . . . . ?
C16 C17 C18 C19 -58.6(3) . . . . ?
C17 C18 C19 N1 53.5(3) . . . . ?
C17 C18 C19 C20 -68.7(3) . . . . ?
C17 C18 C19 C21 169.0(2) . . . . ?
C19 N1 C13 C14 -73.9(3) . . . . ?
C19 N1 C13 C15 167.8(2) . . . . ?
C19 N1 C13 C16 50.2(3) . . . . ?
